data_2218937
loop_
_publ_author_name
'Corr\^ea, Rodrigo S.'
'Est\'evez-Hern\'andez, O.'
'Ellena, J.'
'Duque, J.'

_publ_section_title
;
 1-(2-Furoyl)-3-(<i>o</i>-tolyl)thiourea
;
_journal_coeditor_code CI2623
_journal_issue 8
_journal_name_full 'Acta Crystallographica Section E'
_journal_page_first o1414
_journal_paper_doi 10.1107/S1600536808020114
_journal_volume 64
_journal_year 2008
_chemical_formula_iupac 'C13 H12 N2 O2 S'
_chemical_formula_moiety 'C13 H12 N2 O2 S'
_chemical_formula_sum 'C13 H12 N2 O2 S'
_chemical_formula_weight 260.31
_chemical_name_systematic
;
1-(2-Furoyl)-3-(<i>o</i>-tolyl)thiourea
;
_space_group_IT_number 14
_symmetry_cell_setting monoclinic
_symmetry_space_group_name_Hall '-P 2ybc'
_symmetry_space_group_name_H-M 'P 1 21/c 1'
_audit_creation_method 'WinGX routine CIF_UPDATE'
_cell_angle_alpha 90
_cell_angle_beta 108.765(2)
_cell_angle_gamma 90
_cell_formula_units_Z 4
_cell_length_a 6.09760(10)
_cell_length_b 16.6689(6)
_cell_length_c 13.1462(4)
_cell_measurement_reflns_used 20621
_cell_measurement_temperature 294
_cell_measurement_theta_max 25.682
_cell_measurement_theta_min 2.91
_cell_volume 1265.16(6)
_computing_cell_refinement 'SCALEPACK (Otwinowski & Minor, 1997)'
_computing_data_collection 'COLLECT (Nonius, 2000)'
_computing_data_reduction 'DENZO and SCALEPACK (Otwinowski & Minor, 1997)'
_computing_molecular_graphics 'ORTEP-3 for Windows (Farrugia, 1997)'
_computing_publication_material 'WinGX (Farrugia, 1999)'
_computing_structure_refinement 'SHELXL97 (Sheldrick, 2008)'
_computing_structure_solution 'SHELXS97 (Sheldrick, 2008)'
_diffrn_measured_fraction_theta_full 0.997
_diffrn_measured_fraction_theta_max 0.997
_diffrn_measurement_device '95mm CCD camera on \k-goniostat'
_diffrn_measurement_device_type 'Nonius KappaCCD'
_diffrn_measurement_method \w
_diffrn_radiation_type MoK\a
_diffrn_radiation_wavelength 0.71073
_diffrn_reflns_av_R_equivalents 0.0482
_diffrn_reflns_limit_h_max 7
_diffrn_reflns_limit_h_min -6
_diffrn_reflns_limit_k_max 20
_diffrn_reflns_limit_k_min -19
_diffrn_reflns_limit_l_max 16
_diffrn_reflns_limit_l_min -16
_diffrn_reflns_number 8242
_diffrn_reflns_theta_full 25.7
_diffrn_reflns_theta_max 25.7
_diffrn_reflns_theta_min 2.94
_exptl_absorpt_coefficient_mu 0.251
_exptl_absorpt_correction_T_max 0.983
_exptl_absorpt_correction_T_min 0.925
_exptl_absorpt_correction_type gaussian
_exptl_absorpt_process_details '(Coppens <i>et al.</i>,  1965)'
_exptl_crystal_colour Colourless
_exptl_crystal_density_diffrn 1.367
_exptl_crystal_density_method 'not measured'
_exptl_crystal_description Needle
_exptl_crystal_F_000 544
_exptl_crystal_size_max 0.504
_exptl_crystal_size_mid 0.083
_exptl_crystal_size_min 0.074
_refine_diff_density_max 0.261
_refine_diff_density_min -0.298
_refine_ls_extinction_method none
_refine_ls_goodness_of_fit_ref 1.025
_refine_ls_hydrogen_treatment constr
_refine_ls_matrix_type full
_refine_ls_number_parameters 164
_refine_ls_number_reflns 2408
_refine_ls_number_restraints 0
_refine_ls_restrained_S_all 1.025
_refine_ls_R_factor_gt 0.0458
_refine_ls_shift/su_max 0
_refine_ls_structure_factor_coef Fsqd
_refine_ls_weighting_details 'calc w=1/[\s^2^(Fo^2^)+(0.0702P)^2^+0.1015P] where P=(Fo^2^+2Fc^2^)/3'
_refine_ls_weighting_scheme calc
_refine_ls_wR_factor_ref 0.1296
_reflns_number_gt 1594
_reflns_number_total 2408
_reflns_threshold_expression I>2\s(I)
_cod_data_source_file ci2623.cif
_cod_data_source_block I
_cod_depositor_comments
;
The following automatic conversions were performed:
'_symmetry_cell_setting' value 'Monoclinic' changed to 'monoclinic'
according to '/home/saulius/struct/CIF-dictionaries/cif_core.dic'
dictionary named 'cif_core.dic' version 2.4.1 from
2010-06-29.

'_exptl_absorpt_correction_type' value 'Gaussian' changed to
'gaussian' according to
'/home/saulius/struct/CIF-dictionaries/cif_core.dic' dictionary named
'cif_core.dic' version 2.4.1 from 2010-06-29.

Automatic conversion script
Id: cif_fix_enum 1527 2010-12-29 10:47:43Z saulius 

The following automatic conversions were performed:

'_symmetry_cell_setting' value 'Monoclinic' changed to 'monoclinic'
according to /home/saulius/struct/CIF-dictionaries/cif_core.dic
dictionary named 'cif_core.dic' version 2.4.1 from
2010-06-29.

'_exptl_absorpt_correction_type' value 'Gaussian'
changed to 'gaussian' according to
/home/saulius/struct/CIF-dictionaries/cif_core.dic dictionary named
'cif_core.dic' version 2.4.1 from 2010-06-29.

Automatic conversion script
Id: cif_fix_values 1715 2011-07-08 13:25:40Z adriana 
;
_cod_original_sg_symbol_H-M 'P 21/c'
_cod_database_code 2218937
_cod_database_fobs_code 2218937

loop_
_symmetry_equiv_pos_as_xyz
'x, y, z'
'-x, y+1/2, -z+1/2'
'-x, -y, -z'
'x, -y-1/2, z-1/2'

loop_
_atom_site_type_symbol
_atom_site_label
_atom_site_fract_x
_atom_site_fract_y
_atom_site_fract_z
_atom_site_U_iso_or_equiv
_atom_site_adp_type
_atom_site_calc_flag
_atom_site_refinement_flags
_atom_site_occupancy
S S1 0.22254(12) 0.09680(4) 0.04759(5) 0.0800(3) Uani d . 1
N N2 0.4198(3) 0.09229(10) 0.26210(13) 0.0561(4) Uani d . 1
H H2 0.408 0.0712 0.3198 0.067 Uiso calc R 1
O O2 -0.2979(3) -0.06394(9) 0.17467(12) 0.0679(4) Uani d . 1
O O1 0.1899(3) 0.01628(10) 0.37313(12) 0.0757(5) Uani d . 1
N N1 0.0880(3) 0.01904(10) 0.18967(13) 0.0578(5) Uani d . 1
H H1 -0.0083 -0.0016 0.1328 0.069 Uiso calc R 1
C C7 0.6105(3) 0.14441(12) 0.27881(15) 0.0528(5) Uani d . 1
C C2 0.2552(4) 0.07008(12) 0.17262(17) 0.0556(5) Uani d . 1
C C1 0.0568(4) -0.00258(13) 0.28515(17) 0.0587(5) Uani d . 1
C C12 0.7138(4) 0.16151(13) 0.20141(17) 0.0631(6) Uani d . 1
H H12 0.6557 0.1389 0.1333 0.076 Uiso calc R 1
C C3 -0.1472(4) -0.05056(13) 0.27543(17) 0.0594(5) Uani d . 1
C C8 0.7009(4) 0.17683(13) 0.38190(17) 0.0609(6) Uani d . 1
C C9 0.8905(4) 0.22716(14) 0.40236(19) 0.0728(6) Uani d . 1
H H9 0.9524 0.2494 0.4705 0.087 Uiso calc R 1
C C4 -0.2232(5) -0.08806(15) 0.3482(2) 0.0774(7) Uani d . 1
H H4 -0.1528 -0.0881 0.4224 0.093 Uiso calc R 1
C C10 0.9905(4) 0.24531(14) 0.3252(2) 0.0737(6) Uani d . 1
H H10 1.1166 0.2799 0.3409 0.088 Uiso calc R 1
C C11 0.9035(4) 0.21225(14) 0.2256(2) 0.0703(6) Uani d . 1
H H11 0.9719 0.2238 0.1734 0.084 Uiso calc R 1
C C13 0.5994(4) 0.15856(18) 0.46916(17) 0.0835(8) Uani d . 1
H H13A 0.671 0.1921 0.5303 0.125 Uiso calc R 1
H H13B 0.6264 0.1032 0.4896 0.125 Uiso calc R 1
H H13C 0.4357 0.1687 0.4435 0.125 Uiso calc R 1
C C6 -0.4688(4) -0.11084(14) 0.1874(2) 0.0769(7) Uani d . 1
H H6 -0.5959 -0.1291 0.1316 0.092 Uiso calc R 1
C C5 -0.4295(5) -0.12709(15) 0.2904(2) 0.0831(8) Uani d . 1
H H5 -0.5214 -0.1585 0.319 0.1 Uiso calc R 1

loop_
_atom_site_aniso_label
_atom_site_aniso_U_11
_atom_site_aniso_U_22
_atom_site_aniso_U_33
_atom_site_aniso_U_12
_atom_site_aniso_U_13
_atom_site_aniso_U_23
S1 0.0983(5) 0.0930(5) 0.0458(4) -0.0272(4) 0.0189(3) 0.0060(3)
N2 0.0625(10) 0.0623(10) 0.0453(10) -0.0051(9) 0.0199(9) 0.0046(8)
O2 0.0709(10) 0.0737(10) 0.0649(10) -0.0096(8) 0.0302(8) -0.0045(7)
O1 0.0788(10) 0.0981(13) 0.0498(9) -0.0183(9) 0.0201(8) 0.0072(8)
N1 0.0627(10) 0.0649(11) 0.0469(9) -0.0066(9) 0.0192(8) 0.0012(8)
C7 0.0572(11) 0.0511(12) 0.0512(12) 0.0023(10) 0.0190(9) 0.0062(9)
C2 0.0664(13) 0.0525(12) 0.0508(13) -0.0005(10) 0.0231(11) 0.0011(9)
C1 0.0652(13) 0.0602(13) 0.0542(13) 0.0000(11) 0.0240(11) 0.0040(10)
C12 0.0688(13) 0.0661(14) 0.0583(13) 0.0001(11) 0.0262(11) 0.0032(10)
C3 0.0642(13) 0.0624(14) 0.0553(13) 0.0021(11) 0.0245(11) 0.0016(10)
C8 0.0639(13) 0.0641(14) 0.0541(13) -0.0005(11) 0.0184(10) 0.0032(10)
C9 0.0739(14) 0.0746(16) 0.0652(15) -0.0132(12) 0.0158(12) -0.0037(12)
C4 0.0832(17) 0.0879(17) 0.0700(16) -0.0091(14) 0.0370(14) 0.0092(13)
C10 0.0684(14) 0.0705(16) 0.0810(17) -0.0085(12) 0.0223(13) 0.0066(13)
C11 0.0675(14) 0.0750(15) 0.0765(17) 0.0015(12) 0.0343(13) 0.0164(13)
C13 0.0874(17) 0.113(2) 0.0507(13) -0.0239(15) 0.0226(12) -0.0079(13)
C6 0.0716(15) 0.0789(17) 0.0887(19) -0.0192(13) 0.0376(14) -0.0161(14)
C5 0.0880(18) 0.0825(18) 0.094(2) -0.0170(14) 0.0506(16) 0.0027(15)

loop_
_atom_type_symbol
_atom_type_description
_atom_type_scat_dispersion_real
_atom_type_scat_dispersion_imag
_atom_type_scat_source
C C 0.0033 0.0016 'International Tables Vol C Tables 4.2.6.8 and 6.1.1.4'
H H 0 0 'International Tables Vol C Tables 4.2.6.8 and 6.1.1.4'
N N 0.0061 0.0033 'International Tables Vol C Tables 4.2.6.8 and 6.1.1.4'
O O 0.0106 0.006 'International Tables Vol C Tables 4.2.6.8 and 6.1.1.4'
S S 0.1246 0.1234 'International Tables Vol C Tables 4.2.6.8 and 6.1.1.4'

loop_
_geom_angle_atom_site_label_1
_geom_angle_atom_site_label_2
_geom_angle_atom_site_label_3
_geom_angle
C2 N2 C7 131.21(17)
C2 N2 H2 114.4
C7 N2 H2 114.4
C6 O2 C3 106.19(18)
C1 N1 C2 128.76(18)
C1 N1 H1 115.6
C2 N1 H1 115.6
C12 C7 C8 120.07(19)
C12 C7 N2 123.93(19)
C8 C7 N2 115.95(17)
N2 C2 N1 114.13(17)
N2 C2 S1 128.33(16)
N1 C2 S1 117.52(16)
O1 C1 N1 123.5(2)
O1 C1 C3 121.03(19)
N1 C1 C3 115.5(2)
C11 C12 C7 120.0(2)
C11 C12 H12 120
C7 C12 H12 120
C4 C3 O2 109.6(2)
C4 C3 C1 132.6(2)
O2 C3 C1 117.80(18)
C9 C8 C7 117.88(19)
C9 C8 C13 120.0(2)
C7 C8 C13 122.15(19)
C10 C9 C8 122.1(2)
C10 C9 H9 118.9
C8 C9 H9 118.9
C3 C4 C5 106.5(2)
C3 C4 H4 126.7
C5 C4 H4 126.7
C11 C10 C9 119.5(2)
C11 C10 H10 120.2
C9 C10 H10 120.2
C10 C11 C12 120.4(2)
C10 C11 H11 119.8
C12 C11 H11 119.8
C8 C13 H13A 109.5
C8 C13 H13B 109.5
H13A C13 H13B 109.5
C8 C13 H13C 109.5
H13A C13 H13C 109.5
H13B C13 H13C 109.5
C5 C6 O2 110.5(2)
C5 C6 H6 124.7
O2 C6 H6 124.7
C6 C5 C4 107.1(2)
C6 C5 H5 126.4
C4 C5 H5 126.4

loop_
_geom_bond_atom_site_label_1
_geom_bond_atom_site_label_2
_geom_bond_distance
S1 C2 1.652(2)
N2 C2 1.330(3)
N2 C7 1.411(2)
N2 H2 0.86
O2 C6 1.355(3)
O2 C3 1.366(3)
O1 C1 1.221(2)
N1 C1 1.377(2)
N1 C2 1.400(3)
N1 H1 0.86
C7 C12 1.388(3)
C7 C8 1.397(3)
C1 C3 1.449(3)
C12 C11 1.385(3)
C12 H12 0.93
C3 C4 1.344(3)
C8 C9 1.383(3)
C8 C13 1.500(3)
C9 C10 1.375(3)
C9 H9 0.93
C4 C5 1.403(4)
C4 H4 0.93
C10 C11 1.361(3)
C10 H10 0.93
C11 H11 0.93
C13 H13A 0.96
C13 H13B 0.96
C13 H13C 0.96
C6 C5 1.325(4)
C6 H6 0.93
C5 H5 0.93

loop_
_geom_hbond_atom_site_label_D
_geom_hbond_atom_site_label_H
_geom_hbond_atom_site_label_A
_geom_hbond_site_symmetry_A
_geom_hbond_distance_DH
_geom_hbond_distance_HA
_geom_hbond_distance_DA
_geom_hbond_angle_DHA
_geom_hbond_publ_flag
N1 H1 O2 . 0.86 2.26 2.682(3) 110 y
N1 H1 S1 3_555 0.86 2.80 3.639(2) 165 y
N2 H2 O1 . 0.86 1.92 2.649(2) 141 y

loop_
_geom_torsion_atom_site_label_1
_geom_torsion_atom_site_label_2
_geom_torsion_atom_site_label_3
_geom_torsion_atom_site_label_4
_geom_torsion
C2 N2 C7 C12 -24.6(3)
C2 N2 C7 C8 158.1(2)
C7 N2 C2 N1 -177.53(18)
C7 N2 C2 S1 0.8(3)
C1 N1 C2 N2 8.7(3)
C1 N1 C2 S1 -169.87(17)
C2 N1 C1 O1 -6.2(4)
C2 N1 C1 C3 174.14(18)
C8 C7 C12 C11 -1.5(3)
N2 C7 C12 C11 -178.73(18)
C6 O2 C3 C4 -0.1(2)
C6 O2 C3 C1 178.91(18)
O1 C1 C3 C4 -6.4(4)
N1 C1 C3 C4 173.3(2)
O1 C1 C3 O2 174.84(19)
N1 C1 C3 O2 -5.5(3)
C12 C7 C8 C9 1.5(3)
N2 C7 C8 C9 178.90(19)
C12 C7 C8 C13 -178.4(2)
N2 C7 C8 C13 -1.0(3)
C7 C8 C9 C10 -0.3(3)
C13 C8 C9 C10 179.6(2)
O2 C3 C4 C5 0.5(3)
C1 C3 C4 C5 -178.3(2)
C8 C9 C10 C11 -0.9(4)
C9 C10 C11 C12 0.9(4)
C7 C12 C11 C10 0.3(3)
C3 O2 C6 C5 -0.3(3)
O2 C6 C5 C4 0.6(3)
C3 C4 C5 C6 -0.7(3)

loop_
_cod_related_entry_id
_cod_related_entry_database
_cod_related_entry_code
1 ChemSpider 2110723
